data_2020780
loop_
_publ_author_name
'Kong, Ya-Jie'
'Li, Peng'
'Han, Li-Juan'
'Fan, Lu-Tong'
'Li, Peng-Peng'
'Yin, Shuang'

_publ_section_title
;
 Two cadmium(II) fluorous coordination compounds tuned by different
 bipyridines
;
_journal_coeditor_code OV3088
_journal_issue 5
_journal_name_full 'Acta Crystallographica Section C'
_journal_page_first 424
_journal_page_last 429
_journal_paper_doi 10.1107/S2053229617006003
_journal_volume 73
_journal_year 2017
_chemical_formula_iupac '[Cd (C7 F5 O2)2 (C10 H8 N2) (H2 O1)]'
_chemical_formula_moiety 'C24 H10 Cd F10 N2 O5'
_chemical_formula_sum 'C24 H10 Cd F10 N2 O5'
_chemical_formula_weight 708.74
_chemical_name_systematic
<i>catena</i>-Poly[[aqua(2,2'-bipyridine-\k^2^<i>N</i>,<i>N</i>')(2,3,4,5,6-pentafluorobenzoato-\k<i>O</i>)cadmium(II)]-\m-2,3,4,5,6-pentafluorobenzoato-\k^2^<i>O</i>:<i>O</i>']
_space_group_crystal_system monoclinic
_space_group_IT_number 14
_space_group_name_Hall '-P 2ybc'
_space_group_name_H-M_alt 'P 1 21/c 1'
_symmetry_space_group_name_Hall '-P 2ybc'
_symmetry_space_group_name_H-M 'P 1 21/c 1'
_atom_sites_solution_hydrogens mixed
_atom_sites_solution_primary direct
_atom_sites_solution_secondary difmap
_audit_creation_method SHELXL-2014/7
_cell_angle_alpha 90
_cell_angle_beta 93.696(2)
_cell_angle_gamma 90
_cell_formula_units_Z 4
_cell_length_a 12.9134(17)
_cell_length_b 21.035(3)
_cell_length_c 9.1946(12)
_cell_measurement_reflns_used 9896
_cell_measurement_temperature 293(2)
_cell_measurement_theta_max 27.88
_cell_measurement_theta_min 2.42
_cell_volume 2492.4(6)
_computing_cell_refinement
;
SAINT-Plus (Bruker, 2012)
;
_computing_data_collection
;
APEX2 (Bruker, 2012)
;
_computing_data_reduction
;
SAINT-Plus (Bruker, 2012)
;
_computing_molecular_graphics
;
XP (Sheldrick, 1998)
;
_computing_publication_material
;
SHELXL97 (Sheldrick, 2008)
;
_computing_structure_refinement
;
SHELXL2014 (Sheldrick, 2015b)
;
_computing_structure_solution
;
SHELXT (Sheldrick, 2015a)
;
_diffrn_ambient_temperature 293(2)
_diffrn_measured_fraction_theta_full 0.999
_diffrn_measured_fraction_theta_max 0.957
_diffrn_measurement_device_type 'Bruker SMART 1000'
_diffrn_measurement_method '\w scan'
_diffrn_radiation_type MoK\a
_diffrn_radiation_wavelength 0.71073
_diffrn_reflns_av_R_equivalents 0.0455
_diffrn_reflns_limit_h_max 16
_diffrn_reflns_limit_h_min -16
_diffrn_reflns_limit_k_max 27
_diffrn_reflns_limit_k_min -27
_diffrn_reflns_limit_l_max 11
_diffrn_reflns_limit_l_min -11
_diffrn_reflns_number 27341
_diffrn_reflns_theta_full 25.242
_diffrn_reflns_theta_max 28.027
_diffrn_reflns_theta_min 1.580
_exptl_absorpt_coefficient_mu 0.992
_exptl_absorpt_correction_T_max 0.906
_exptl_absorpt_correction_T_min 0.820
_exptl_absorpt_correction_type multi-scan
_exptl_absorpt_process_details
;
(SADABS; Bruker, 2012)
;
_exptl_crystal_colour colorless
_exptl_crystal_density_diffrn 1.889
_exptl_crystal_description block
_exptl_crystal_F_000 1384
_exptl_crystal_size_max 0.20
_exptl_crystal_size_mid 0.20
_exptl_crystal_size_min 0.10
_refine_diff_density_max 0.357
_refine_diff_density_min -0.625
_refine_ls_extinction_method none
_refine_ls_goodness_of_fit_ref 1.024
_refine_ls_hydrogen_treatment constr
_refine_ls_matrix_type full
_refine_ls_number_parameters 386
_refine_ls_number_reflns 5768
_refine_ls_number_restraints 3
_refine_ls_restrained_S_all 1.024
_refine_ls_R_factor_all 0.0438
_refine_ls_R_factor_gt 0.0292
_refine_ls_shift/su_max 0.001
_refine_ls_shift/su_mean 0.000
_refine_ls_structure_factor_coef Fsqd
_refine_ls_weighting_details 'w=1/[\s^2^(Fo^2^)+(0.0330P)^2^+1.3218P] where P=(Fo^2^+2Fc^2^)/3'
_refine_ls_weighting_scheme calc
_refine_ls_wR_factor_gt 0.0695
_refine_ls_wR_factor_ref 0.0778
_reflns_number_gt 4563
_reflns_number_total 5768
_reflns_threshold_expression 'I > 2\s(I)'
_cod_data_source_file ov3088sup1.cif
_cod_data_source_block 1
_cod_database_code 2020780
_shelx_space_group_comment
;
The symmetry employed for this shelxl refinement is uniquely defined
by the following loop, which should always be used as a source of
symmetry information in preference to the above space-group names.
They are only intended as comments.
;

loop_
_space_group_symop_operation_xyz
'x, y, z'
'-x, y+1/2, -z+1/2'
'-x, -y, -z'
'x, -y-1/2, z-1/2'

loop_
_atom_site_type_symbol
_atom_site_label
_atom_site_fract_x
_atom_site_fract_y
_atom_site_fract_z
_atom_site_U_iso_or_equiv
_atom_site_adp_type
_atom_site_calc_flag
_atom_site_occupancy
Cd Cd1 0.60191(2) 0.30624(2) 0.56800(2) 0.04113(7) Uani d 1
F F1 0.67461(14) 0.08024(8) 0.5474(2) 0.0725(5) Uani d 1
F F2 0.79719(19) -0.02121(8) 0.5073(3) 0.0978(7) Uani d 1
F F3 0.95843(16) -0.01142(9) 0.3333(3) 0.0893(6) Uani d 1
F F4 0.99280(15) 0.09955(10) 0.1942(2) 0.0814(6) Uani d 1
F F5 0.87236(15) 0.20090(8) 0.2372(2) 0.0679(5) Uani d 1
F F6 0.29567(16) 0.16095(9) 0.6326(2) 0.0811(6) Uani d 1
F F7 0.1413(2) 0.12103(12) 0.7919(3) 0.1219(10) Uani d 1
F F8 0.03432(18) 0.20562(15) 0.9471(3) 0.1235(10) Uani d 1
F F9 0.08386(16) 0.33061(13) 0.9433(2) 0.0954(7) Uani d 1
F F10 0.23698(15) 0.37123(9) 0.7821(2) 0.0750(5) Uani d 1
O O1 0.70407(17) 0.22238(10) 0.5417(2) 0.0650(6) Uani d 1
O O2 0.64613(15) 0.22066(9) 0.3128(2) 0.0540(5) Uani d 1
O O3 0.44652(14) 0.26597(8) 0.6422(2) 0.0508(4) Uani d 1
O O4 0.33679(15) 0.33297(10) 0.5213(2) 0.0563(5) Uani d 1
O O5 0.50225(16) 0.32920(9) 0.3558(2) 0.0531(5) Uani d 1
H H5A 0.4429 0.3314 0.3905 0.064 Uiso d 1
H H5B 0.4922 0.3021 0.2878 0.064 Uiso d 1
N N1 0.71810(17) 0.38313(10) 0.4861(3) 0.0501(5) Uani d 1
N N2 0.56594(17) 0.40639(9) 0.6665(2) 0.0449(5) Uani d 1
C C1 0.70005(18) 0.20018(10) 0.4159(3) 0.0370(5) Uani d 1
C C2 0.76988(18) 0.14320(11) 0.3931(3) 0.0381(5) Uani d 1
C C3 0.7533(2) 0.08634(12) 0.4610(3) 0.0487(6) Uani d 1
C C4 0.8157(2) 0.03378(12) 0.4406(4) 0.0585(7) Uani d 1
C C5 0.8959(2) 0.03876(13) 0.3517(3) 0.0579(7) Uani d 1
C C6 0.9142(2) 0.09466(14) 0.2827(3) 0.0539(7) Uani d 1
C C7 0.8512(2) 0.14623(12) 0.3038(3) 0.0453(6) Uani d 1
C C8 0.3589(2) 0.29079(12) 0.6124(3) 0.0443(6) Uani d 1
C C9 0.2711(2) 0.26732(13) 0.7014(3) 0.0481(6) Uani d 1
C C10 0.2438(2) 0.20410(14) 0.7082(4) 0.0593(8) Uani d 1
C C11 0.1639(3) 0.18290(18) 0.7874(5) 0.0772(11) Uani d 1
C C12 0.1102(3) 0.2261(2) 0.8657(4) 0.0797(11) Uani d 1
C C13 0.1347(2) 0.28900(19) 0.8634(4) 0.0678(9) Uani d 1
C C14 0.2141(2) 0.30916(15) 0.7810(3) 0.0560(7) Uani d 1
C C15 0.7924(3) 0.36960(15) 0.3969(4) 0.0669(8) Uani d 1
H H15 0.8035 0.3273 0.3731 0.080 Uiso calc 1
C C16 0.8535(3) 0.41523(18) 0.3386(4) 0.0801(11) Uani d 1
H H16 0.9060 0.4042 0.2788 0.096 Uiso calc 1
C C17 0.8346(3) 0.47779(19) 0.3715(5) 0.0875(12) Uani d 1
H H17 0.8744 0.5098 0.3333 0.105 Uiso calc 1
C C18 0.7571(3) 0.49294(15) 0.4604(4) 0.0692(9) Uani d 1
H H18 0.7432 0.5352 0.4819 0.083 Uiso calc 1
C C19 0.6997(2) 0.44442(12) 0.5179(3) 0.0470(6) Uani d 1
C C20 0.6171(2) 0.45714(11) 0.6191(3) 0.0445(6) Uani d 1
C C21 0.5923(3) 0.51798(13) 0.6658(4) 0.0652(8) Uani d 1
H H21 0.6275 0.5531 0.6325 0.078 Uiso calc 1
C C22 0.5160(3) 0.52579(15) 0.7611(4) 0.0756(10) Uani d 1
H H22 0.4985 0.5663 0.7916 0.091 Uiso calc 1
C C23 0.4655(3) 0.47377(14) 0.8111(4) 0.0640(8) Uani d 1
H H23 0.4143 0.4781 0.8769 0.077 Uiso calc 1
C C24 0.4930(2) 0.41486(13) 0.7608(3) 0.0536(7) Uani d 1
H H24 0.4590 0.3793 0.7943 0.064 Uiso calc 1

loop_
_atom_site_aniso_label
_atom_site_aniso_U_11
_atom_site_aniso_U_22
_atom_site_aniso_U_33
_atom_site_aniso_U_12
_atom_site_aniso_U_13
_atom_site_aniso_U_23
Cd1 0.04649(12) 0.02783(9) 0.04980(12) -0.00014(7) 0.00863(8) 0.00103(7)
F1 0.0695(11) 0.0516(10) 0.1003(14) 0.0006(8) 0.0350(10) 0.0177(9)
F2 0.1159(18) 0.0359(9) 0.144(2) 0.0126(10) 0.0283(15) 0.0266(11)
F3 0.0860(14) 0.0556(11) 0.1266(17) 0.0365(10) 0.0079(12) -0.0180(11)
F4 0.0658(12) 0.0912(14) 0.0908(14) 0.0204(10) 0.0327(10) -0.0077(11)
F5 0.0724(12) 0.0545(10) 0.0801(12) 0.0043(8) 0.0295(10) 0.0178(9)
F6 0.0833(13) 0.0477(10) 0.1106(16) -0.0113(9) -0.0065(12) -0.0053(10)
F7 0.119(2) 0.0870(16) 0.158(2) -0.0581(15) -0.0065(17) 0.0313(16)
F8 0.0749(15) 0.179(3) 0.119(2) -0.0434(16) 0.0192(14) 0.0482(18)
F9 0.0669(13) 0.142(2) 0.0788(14) 0.0230(13) 0.0190(11) 0.0044(14)
F10 0.0789(13) 0.0563(11) 0.0918(14) 0.0054(9) 0.0201(10) -0.0047(10)
O1 0.0808(15) 0.0583(12) 0.0538(12) 0.0294(11) -0.0115(10) -0.0172(10)
O2 0.0697(13) 0.0442(10) 0.0474(11) 0.0217(9) -0.0014(9) -0.0010(8)
O3 0.0425(10) 0.0441(10) 0.0653(12) -0.0007(8) -0.0007(8) 0.0130(9)
O4 0.0575(12) 0.0534(11) 0.0578(12) 0.0085(9) 0.0018(9) 0.0124(9)
O5 0.0699(13) 0.0400(10) 0.0491(11) 0.0057(9) 0.0020(9) -0.0044(8)
N1 0.0492(13) 0.0378(11) 0.0643(14) -0.0001(9) 0.0127(11) 0.0078(10)
N2 0.0485(12) 0.0302(10) 0.0563(13) -0.0034(9) 0.0052(10) -0.0031(9)
C1 0.0384(12) 0.0266(11) 0.0461(13) 0.0004(9) 0.0049(10) -0.0001(10)
C2 0.0381(12) 0.0323(11) 0.0435(13) 0.0045(9) -0.0009(10) -0.0035(10)
C3 0.0469(15) 0.0398(13) 0.0597(16) 0.0013(11) 0.0067(12) 0.0037(12)
C4 0.0653(18) 0.0306(13) 0.079(2) 0.0053(12) 0.0026(15) 0.0065(13)
C5 0.0569(17) 0.0435(15) 0.073(2) 0.0178(13) -0.0004(14) -0.0130(14)
C6 0.0442(15) 0.0580(17) 0.0600(17) 0.0095(12) 0.0068(12) -0.0102(13)
C7 0.0456(14) 0.0398(13) 0.0504(14) 0.0027(11) 0.0034(11) -0.0013(11)
C8 0.0470(14) 0.0377(13) 0.0475(14) -0.0043(11) -0.0014(11) -0.0012(10)
C9 0.0409(13) 0.0480(14) 0.0540(15) -0.0051(11) -0.0081(11) 0.0090(12)
C10 0.0506(16) 0.0533(17) 0.072(2) -0.0122(13) -0.0132(14) 0.0055(14)
C11 0.064(2) 0.072(2) 0.092(3) -0.0342(18) -0.0198(19) 0.022(2)
C12 0.0498(19) 0.111(3) 0.078(2) -0.022(2) -0.0050(16) 0.029(2)
C13 0.0445(16) 0.098(3) 0.0609(19) 0.0017(17) -0.0004(14) 0.0104(18)
C14 0.0464(15) 0.0628(18) 0.0583(17) 0.0015(13) 0.0003(13) 0.0073(14)
C15 0.0644(19) 0.0550(17) 0.084(2) 0.0033(15) 0.0279(17) 0.0118(16)
C16 0.067(2) 0.079(2) 0.098(3) -0.0057(18) 0.0328(19) 0.022(2)
C17 0.081(3) 0.072(2) 0.112(3) -0.024(2) 0.028(2) 0.026(2)
C18 0.071(2) 0.0451(16) 0.093(2) -0.0130(15) 0.0151(18) 0.0104(16)
C19 0.0482(14) 0.0366(13) 0.0554(16) -0.0060(11) -0.0035(12) 0.0083(11)
C20 0.0493(14) 0.0306(12) 0.0526(14) -0.0013(10) -0.0054(11) 0.0037(10)
C21 0.090(2) 0.0284(13) 0.077(2) -0.0005(14) 0.0089(18) 0.0021(13)
C22 0.105(3) 0.0368(16) 0.087(2) 0.0128(17) 0.017(2) -0.0066(15)
C23 0.076(2) 0.0487(16) 0.069(2) 0.0101(15) 0.0149(16) -0.0124(14)
C24 0.0591(17) 0.0398(14) 0.0630(17) -0.0035(12) 0.0119(13) -0.0100(12)

loop_
_atom_type_symbol
_atom_type_description
_atom_type_scat_dispersion_real
_atom_type_scat_dispersion_imag
_atom_type_scat_source
C C 0.0033 0.0016 'International Tables Vol C Tables 4.2.6.8 and 6.1.1.4'
H H 0.0000 0.0000 'International Tables Vol C Tables 4.2.6.8 and 6.1.1.4'
Cd Cd -0.8075 1.2024 'International Tables Vol C Tables 4.2.6.8 and 6.1.1.4'
F F 0.0171 0.0103 'International Tables Vol C Tables 4.2.6.8 and 6.1.1.4'
N N 0.0061 0.0033 'International Tables Vol C Tables 4.2.6.8 and 6.1.1.4'
O O 0.0106 0.0060 'International Tables Vol C Tables 4.2.6.8 and 6.1.1.4'

loop_
_geom_angle_atom_site_label_1
_geom_angle_atom_site_label_2
_geom_angle_atom_site_label_3
_geom_angle_site_symmetry_1
_geom_angle_site_symmetry_3
_geom_angle
_geom_angle_publ_flag
O1 Cd1 O5 . . 112.00(7) y
O1 Cd1 O3 . . 105.81(8) ?
O5 Cd1 O3 . . 83.10(7) y
O1 Cd1 N2 . . 152.30(8) y
O5 Cd1 N2 . . 91.42(7) y
O3 Cd1 N2 . . 91.01(7) y
O1 Cd1 O2 . 4_566 78.73(7) y
O5 Cd1 O2 . 4_566 160.35(7) y
O3 Cd1 O2 . 4_566 78.00(7) y
N2 Cd1 O2 . 4_566 83.62(7) y
O1 Cd1 N1 . . 96.60(9) y
O5 Cd1 N1 . . 85.33(8) y
O3 Cd1 N1 . . 157.32(7) y
N2 Cd1 N1 . . 69.80(7) y
O2 Cd1 N1 4_566 . 110.45(7) y
C1 O1 Cd1 . . 114.12(16) ?
C1 O2 Cd1 . 4_565 138.60(16) ?
C8 O3 Cd1 . . 124.46(16) ?
Cd1 O5 H5A . . 99(2) ?
Cd1 O5 H5B . . 122.0 ?
H5A O5 H5B . . 102.4 ?
C15 N1 C19 . . 118.9(2) ?
C15 N1 Cd1 . . 123.2(2) ?
C19 N1 Cd1 . . 117.49(17) ?
C24 N2 C20 . . 119.2(2) ?
C24 N2 Cd1 . . 122.40(17) ?
C20 N2 Cd1 . . 118.30(17) ?
O2 C1 O1 . . 125.3(2) ?
O2 C1 C2 . . 119.0(2) ?
O1 C1 C2 . . 115.7(2) ?
C3 C2 C7 . . 117.3(2) ?
C3 C2 C1 . . 120.8(2) ?
C7 C2 C1 . . 121.8(2) ?
F1 C3 C2 . . 120.0(2) ?
F1 C3 C4 . . 118.3(2) ?
C2 C3 C4 . . 121.6(3) ?
F2 C4 C5 . . 120.4(3) ?
F2 C4 C3 . . 120.3(3) ?
C5 C4 C3 . . 119.3(3) ?
F3 C5 C4 . . 120.0(3) ?
F3 C5 C6 . . 119.6(3) ?
C4 C5 C6 . . 120.4(2) ?
F4 C6 C5 . . 120.5(2) ?
F4 C6 C7 . . 120.0(3) ?
C5 C6 C7 . . 119.5(3) ?
F5 C7 C2 . . 119.9(2) ?
F5 C7 C6 . . 118.2(2) ?
C2 C7 C6 . . 121.9(2) ?
O4 C8 O3 . . 127.4(3) ?
O4 C8 C9 . . 116.6(2) ?
O3 C8 C9 . . 116.0(2) ?
C10 C9 C14 . . 116.3(3) ?
C10 C9 C8 . . 122.6(3) ?
C14 C9 C8 . . 121.1(2) ?
F6 C10 C11 . . 118.0(3) ?
F6 C10 C9 . . 119.3(3) ?
C11 C10 C9 . . 122.7(3) ?
F7 C11 C12 . . 120.6(4) ?
F7 C11 C10 . . 120.4(4) ?
C12 C11 C10 . . 119.0(3) ?
F8 C12 C13 . . 120.0(4) ?
F8 C12 C11 . . 119.5(4) ?
C13 C12 C11 . . 120.5(3) ?
F9 C13 C12 . . 120.2(3) ?
F9 C13 C14 . . 120.5(3) ?
C12 C13 C14 . . 119.3(4) ?
F10 C14 C13 . . 117.8(3) ?
F10 C14 C9 . . 120.0(3) ?
C13 C14 C9 . . 122.2(3) ?
N1 C15 C16 . . 123.0(3) ?
N1 C15 H15 . . 118.5 ?
C16 C15 H15 . . 118.5 ?
C15 C16 C17 . . 118.0(3) ?
C15 C16 H16 . . 121.0 ?
C17 C16 H16 . . 121.0 ?
C18 C17 C16 . . 120.0(3) ?
C18 C17 H17 . . 120.0 ?
C16 C17 H17 . . 120.0 ?
C17 C18 C19 . . 119.0(3) ?
C17 C18 H18 . . 120.5 ?
C19 C18 H18 . . 120.5 ?
N1 C19 C18 . . 121.1(3) ?
N1 C19 C20 . . 116.9(2) ?
C18 C19 C20 . . 122.0(3) ?
N2 C20 C21 . . 120.2(3) ?
N2 C20 C19 . . 116.6(2) ?
C21 C20 C19 . . 123.2(2) ?
C22 C21 C20 . . 119.7(3) ?
C22 C21 H21 . . 120.1 ?
C20 C21 H21 . . 120.1 ?
C23 C22 C21 . . 119.8(3) ?
C23 C22 H22 . . 120.1 ?
C21 C22 H22 . . 120.1 ?
C22 C23 C24 . . 117.9(3) ?
C22 C23 H23 . . 121.0 ?
C24 C23 H23 . . 121.0 ?
N2 C24 C23 . . 123.1(3) ?
N2 C24 H24 . . 118.4 ?
C23 C24 H24 . . 118.4 ?

loop_
_geom_bond_atom_site_label_1
_geom_bond_atom_site_label_2
_geom_bond_site_symmetry_2
_geom_bond_distance
_geom_bond_publ_flag
Cd1 O1 . 2.2253(19) y
Cd1 O5 . 2.318(2) y
Cd1 O3 . 2.3210(18) y
Cd1 N2 . 2.351(2) y
Cd1 O2 4_566 2.3551(19) y
Cd1 N1 . 2.362(2) y
F1 C3 . 1.336(3) ?
F2 C4 . 1.338(3) ?
F3 C5 . 1.346(3) ?
F4 C6 . 1.346(3) ?
F5 C7 . 1.339(3) ?
F6 C10 . 1.348(4) ?
F7 C11 . 1.335(4) ?
F8 C12 . 1.341(4) ?
F9 C13 . 1.341(4) ?
F10 C14 . 1.338(3) ?
O1 C1 . 1.245(3) ?
O2 C1 . 1.218(3) ?
O2 Cd1 4_565 2.3551(19) y
O3 C8 . 1.260(3) ?
O4 C8 . 1.241(3) ?
O5 H5A . 0.850(5) ?
O5 H5B . 0.8492 ?
N1 C15 . 1.332(4) ?
N1 C19 . 1.346(3) ?
N2 C24 . 1.333(3) ?
N2 C20 . 1.343(3) ?
C1 C2 . 1.523(3) ?
C2 C3 . 1.372(3) ?
C2 C7 . 1.376(3) ?
C3 C4 . 1.387(4) ?
C4 C5 . 1.364(4) ?
C5 C6 . 1.364(4) ?
C6 C7 . 1.377(4) ?
C8 C9 . 1.523(4) ?
C9 C10 . 1.378(4) ?
C9 C14 . 1.386(4) ?
C10 C11 . 1.374(5) ?
C11 C12 . 1.374(6) ?
C12 C13 . 1.362(5) ?
C13 C14 . 1.381(4) ?
C15 C16 . 1.373(4) ?
C15 H15 . 0.9300 ?
C16 C17 . 1.375(5) ?
C16 H16 . 0.9300 ?
C17 C18 . 1.370(5) ?
C17 H17 . 0.9300 ?
C18 C19 . 1.386(4) ?
C18 H18 . 0.9300 ?
C19 C20 . 1.485(4) ?
C20 C21 . 1.394(4) ?
C21 C22 . 1.371(5) ?
C21 H21 . 0.9300 ?
C22 C23 . 1.368(5) ?
C22 H22 . 0.9300 ?
C23 C24 . 1.377(4) ?
C23 H23 . 0.9300 ?
C24 H24 . 0.9300 ?

loop_
_geom_hbond_atom_site_label_D
_geom_hbond_atom_site_label_H
_geom_hbond_atom_site_label_A
_geom_hbond_site_symmetry_A
_geom_hbond_distance_DH
_geom_hbond_distance_HA
_geom_hbond_distance_DA
_geom_hbond_angle_DHA
_geom_hbond_publ_flag
O5 H5A O4 . 0.85 1.88 2.702(3) 162 yes
O5 H5B O3 4_565 0.85 2.02 2.864(3) 170 yes
C23 H23 F1 2_656 0.93 2.55 3.208(3) 128 yes
C17 H17 F4 2_755 0.93 2.57 3.474(3) 163 yes

_cod_database_fobs_code 2020780
